data_4032894
loop_
_publ_author_name
'Seo, Boram'
'Kim, Hyunseok'
'Kim, Ya Gob'
'Baek, Yonghyeon'
'Um, Kyusik'
'Lee, Phil Ho'

_publ_section_title
;
 Synthesis of Bicyclic Isothiazoles through an Intramolecular
 Rhodium-Catalyzed Transannulation of Cyanothiadiazoles.
;
_journal_issue 19
_journal_name_full 'The Journal of organic chemistry'
_journal_page_first 10574
_journal_page_last 10582
_journal_paper_doi 10.1021/acs.joc.7b02077
_journal_volume 82
_journal_year 2017
_chemical_formula_sum 'C12 H9 N O2 S'
_chemical_formula_weight 231.26
_chemical_name_common JBK-477
_space_group_crystal_system monoclinic
_space_group_IT_number 14
_space_group_name_Hall '-P 2ybc'
_space_group_name_H-M_alt 'P 1 21/c 1'
_symmetry_space_group_name_Hall '-P 2ybc'
_symmetry_space_group_name_H-M 'P 1 21/c 1'
_atom_sites_solution_hydrogens geom
_cell_angle_alpha 90
_cell_angle_beta 105.4655(13)
_cell_angle_gamma 90
_cell_formula_units_Z 4
_cell_length_a 12.2740(4)
_cell_length_b 11.8466(4)
_cell_length_c 7.7264(2)
_cell_measurement_reflns_used 9086
_cell_measurement_temperature 296.(2)
_cell_measurement_theta_max 28.1334
_cell_measurement_theta_min 2.4329
_cell_volume 1082.78(6)
_computing_cell_refinement 'SAINT V8.34A (Bruker AXS Inc., 2013)'
_computing_data_collection 'Bruker Instrument Service v2013.12.0.0'
_computing_data_reduction 'SAINT V8.34A (Bruker AXS Inc., 2013)'
_computing_structure_refinement 'SHELXL-2013 (Sheldrick, 2013)'
_diffrn_ambient_temperature 296.(2)
_diffrn_detector_area_resol_mean 8.3333
_diffrn_measured_fraction_theta_full 1.000
_diffrn_measured_fraction_theta_max 1.000
_diffrn_measurement_device_type 'Bruker APEX-II CCD'
_diffrn_measurement_method '\f and \w scans'
_diffrn_radiation_wavelength 0.71073
_diffrn_reflns_av_R_equivalents 0.0414
_diffrn_reflns_av_unetI/netI 0.0179
_diffrn_reflns_limit_h_max 14
_diffrn_reflns_limit_h_min -14
_diffrn_reflns_limit_k_max 14
_diffrn_reflns_limit_k_min -14
_diffrn_reflns_limit_l_max 9
_diffrn_reflns_limit_l_min -9
_diffrn_reflns_number 21368
_diffrn_reflns_theta_full 25.00
_diffrn_reflns_theta_max 25.00
_diffrn_reflns_theta_min 1.72
_exptl_absorpt_coefficient_mu 0.281
_exptl_absorpt_correction_T_max 0.97
_exptl_absorpt_correction_T_min 0.79
_exptl_absorpt_correction_type multi-scan
_exptl_absorpt_process_details 'SADABS V2012/1 (Bruker AXS Inc.)'
_exptl_crystal_colour colourless
_exptl_crystal_density_diffrn 1.419
_exptl_crystal_density_method 'not measured'
_exptl_crystal_description block
_exptl_crystal_F_000 480
_exptl_crystal_size_max 0.140
_exptl_crystal_size_mid 0.120
_exptl_crystal_size_min 0.100
_refine_diff_density_max 0.401
_refine_diff_density_min -0.248
_refine_ls_extinction_method none
_refine_ls_goodness_of_fit_ref 1.040
_refine_ls_hydrogen_treatment constr
_refine_ls_matrix_type full
_refine_ls_number_parameters 145
_refine_ls_number_reflns 1905
_refine_ls_number_restraints 0
_refine_ls_restrained_S_all 1.040
_refine_ls_R_factor_all 0.0762
_refine_ls_R_factor_gt 0.0690
_refine_ls_shift/su_max 0.000
_refine_ls_shift/su_mean 0.000
_refine_ls_structure_factor_coef Fsqd
_refine_ls_weighting_details 'w=1/[\s^2^(Fo^2^)+(0.1000P)^2^+1.1411P] where P=(Fo^2^+2Fc^2^)/3'
_refine_ls_weighting_scheme calc
_refine_ls_wR_factor_gt 0.1822
_refine_ls_wR_factor_ref 0.1914
_reflns_number_gt 1660
_reflns_number_total 1905
_reflns_threshold_expression 'I > 2\s(I)'
_cod_data_source_file jo7b02077_si_001.cif
_cod_data_source_block I
_cod_depositor_comments 'Adding full bibliography for 4032893--4032894.cif.'
_cod_database_code 4032894

loop_
_space_group_symop_operation_xyz
'x, y, z'
'-x, y+1/2, -z+1/2'
'-x, -y, -z'
'x, -y-1/2, z-1/2'

loop_
_atom_site_type_symbol
_atom_site_label
_atom_site_fract_x
_atom_site_fract_y
_atom_site_fract_z
_atom_site_U_iso_or_equiv
_atom_site_adp_type
_atom_site_calc_flag
_atom_site_refinement_flags_adp
_atom_site_refinement_flags_posn
_atom_site_occupancy
C C1 0.3310(3) 0.1213(3) 0.0514(4) 0.0535(8) Uani d . . 1
C C2 0.2885(3) 0.0037(3) 0.0510(5) 0.0680(10) Uani d . . 1
H H2A 0.2971 -0.0222 0.173 0.082 Uiso calc U R 1
H H2B 0.3305 -0.0466 -0.0067 0.082 Uiso calc U R 1
C C3 0.1651(3) 0.0053(3) -0.0516(5) 0.0666(9) Uani d . . 1
H H3A 0.1585 0.0246 -0.1759 0.08 Uiso calc U R 1
H H3B 0.1334 -0.0695 -0.0491 0.08 Uiso calc U R 1
C C4 0.1412(3) 0.1903(3) 0.0672(4) 0.0497(7) Uani d . . 1
C C5 0.2562(2) 0.2132(2) 0.0500(4) 0.0451(7) Uani d . . 1
C C6 0.3097(2) 0.3155(3) 0.0486(4) 0.0468(7) Uani d . . 1
C C7 0.2689(2) 0.4326(2) 0.0400(4) 0.0448(7) Uani d . . 1
C C8 0.3406(3) 0.5201(3) 0.1214(5) 0.0603(9) Uani d . . 1
H H8 0.4143 0.5039 0.1864 0.072 Uiso calc U R 1
C C9 0.3035(3) 0.6294(3) 0.1064(6) 0.0757(11) Uani d . . 1
H H9 0.3527 0.6868 0.16 0.091 Uiso calc U R 1
C C10 0.1942(3) 0.6559(3) 0.0129(6) 0.0753(11) Uani d . . 1
H H10 0.169 0.7302 0.0046 0.09 Uiso calc U R 1
C C11 0.1233(3) 0.5701(3) -0.0676(5) 0.0594(9) Uani d . . 1
H H11 0.0498 0.5874 -0.1322 0.071 Uiso calc U R 1
C C12 0.1579(2) 0.4601(3) -0.0554(4) 0.0474(7) Uani d . . 1
H H12 0.108 0.4035 -0.1102 0.057 Uiso calc U R 1
N N1 0.4353(2) 0.1482(3) 0.0481(4) 0.0645(8) Uani d . . 1
O O1 0.1011(2) 0.08584(19) 0.0237(3) 0.0629(7) Uani d . . 1
O O2 0.08477(19) 0.2565(2) 0.1248(4) 0.0635(7) Uani d . . 1
S S1 0.44509(7) 0.28707(8) 0.04464(13) 0.0649(4) Uani d . . 1

loop_
_atom_site_aniso_label
_atom_site_aniso_U_11
_atom_site_aniso_U_22
_atom_site_aniso_U_33
_atom_site_aniso_U_12
_atom_site_aniso_U_13
_atom_site_aniso_U_23
C1 0.0541(19) 0.059(2) 0.0451(16) 0.0180(15) 0.0090(13) 0.0006(14)
C2 0.088(3) 0.054(2) 0.066(2) 0.0211(19) 0.0271(19) 0.0103(17)
C3 0.080(2) 0.052(2) 0.070(2) 0.0034(18) 0.0252(19) -0.0029(17)
C4 0.0511(18) 0.0426(16) 0.0564(18) 0.0045(13) 0.0163(14) 0.0095(13)
C5 0.0402(16) 0.0510(17) 0.0420(15) 0.0092(12) 0.0070(12) 0.0037(12)
C6 0.0372(15) 0.0559(18) 0.0453(16) 0.0034(13) 0.0073(12) 0.0012(13)
C7 0.0373(15) 0.0498(17) 0.0482(16) 0.0005(12) 0.0131(12) 0.0035(12)
C8 0.0418(17) 0.065(2) 0.070(2) -0.0102(15) 0.0085(15) -0.0011(16)
C9 0.062(2) 0.061(2) 0.101(3) -0.0180(18) 0.017(2) 0.000(2)
C10 0.067(2) 0.045(2) 0.112(3) 0.0019(17) 0.019(2) 0.0069(19)
C11 0.0478(18) 0.0518(19) 0.076(2) 0.0051(14) 0.0111(16) 0.0078(16)
C12 0.0408(15) 0.0486(17) 0.0509(16) 0.0005(13) 0.0092(13) 0.0007(13)
N1 0.0482(16) 0.075(2) 0.0696(18) 0.0196(14) 0.0144(14) 0.0009(14)
O1 0.0644(15) 0.0508(13) 0.0768(16) -0.0020(11) 0.0247(12) 0.0034(11)
O2 0.0514(14) 0.0566(13) 0.0915(18) 0.0105(11) 0.0348(13) 0.0069(12)
S1 0.0372(5) 0.0797(8) 0.0777(7) 0.0072(4) 0.0151(4) -0.0016(4)

loop_
_atom_type_symbol
_atom_type_description
_atom_type_scat_dispersion_real
_atom_type_scat_dispersion_imag
_atom_type_scat_source
C C 0.0033 0.0016 'International Tables Vol C Tables 4.2.6.8 and 6.1.1.4'
H H 0.0000 0.0000 'International Tables Vol C Tables 4.2.6.8 and 6.1.1.4'
N N 0.0061 0.0033 'International Tables Vol C Tables 4.2.6.8 and 6.1.1.4'
O O 0.0106 0.0060 'International Tables Vol C Tables 4.2.6.8 and 6.1.1.4'
S S 0.1246 0.1234 'International Tables Vol C Tables 4.2.6.8 and 6.1.1.4'

loop_
_geom_angle_atom_site_label_1
_geom_angle_atom_site_label_2
_geom_angle_atom_site_label_3
_geom_angle
N1 C1 C5 116.1(3)
N1 C1 C2 124.4(3)
C5 C1 C2 119.5(3)
C1 C2 C3 107.0(3)
C1 C2 H2A 110.3
C3 C2 H2A 110.3
C1 C2 H2B 110.3
C3 C2 H2B 110.3
H2A C2 H2B 108.6
O1 C3 C2 111.8(3)
O1 C3 H3A 109.3
C2 C3 H3A 109.3
O1 C3 H3B 109.3
C2 C3 H3B 109.3
H3A C3 H3B 107.9
O2 C4 O1 118.9(3)
O2 C4 C5 124.7(3)
O1 C4 C5 116.3(3)
C6 C5 C1 111.4(3)
C6 C5 C4 129.1(3)
C1 C5 C4 119.2(3)
C5 C6 C7 132.3(3)
C5 C6 S1 107.2(2)
C7 C6 S1 120.5(2)
C8 C7 C12 118.2(3)
C8 C7 C6 120.9(3)
C12 C7 C6 120.9(3)
C9 C8 C7 120.6(3)
C9 C8 H8 119.7
C7 C8 H8 119.7
C8 C9 C10 121.0(3)
C8 C9 H9 119.5
C10 C9 H9 119.5
C11 C10 C9 118.6(3)
C11 C10 H10 120.7
C9 C10 H10 120.7
C12 C11 C10 121.8(3)
C12 C11 H11 119.1
C10 C11 H11 119.1
C11 C12 C7 119.9(3)
C11 C12 H12 120.1
C7 C12 H12 120.1
C1 N1 S1 108.4(2)
C4 O1 C3 120.3(3)
N1 S1 C6 96.93(15)

loop_
_geom_bond_atom_site_label_1
_geom_bond_atom_site_label_2
_geom_bond_distance
C1 N1 1.325(4)
C1 C5 1.423(4)
C1 C2 1.487(5)
C2 C3 1.511(5)
C2 H2A 0.97
C2 H2B 0.97
C3 O1 1.453(4)
C3 H3A 0.97
C3 H3B 0.97
C4 O2 1.208(4)
C4 O1 1.341(4)
C4 C5 1.478(4)
C5 C6 1.379(4)
C6 C7 1.471(4)
C6 S1 1.704(3)
C7 C8 1.396(4)
C7 C12 1.403(4)
C8 C9 1.367(5)
C8 H8 0.93
C9 C10 1.379(6)
C9 H9 0.93
C10 C11 1.374(5)
C10 H10 0.93
C11 C12 1.366(4)
C11 H11 0.93
C12 H12 0.93
N1 S1 1.651(4)
